data_4123226
loop_
_publ_author_name
'Nagae, Haruki'
'Shibata, Yu'
'Tsurugi, Hayato'
'Mashima, Kazushi'

_publ_section_title
;
 Aminomethylation Reaction of ortho-Pyridyl C-H Bonds Catalyzed by Group 3
 Metal Triamido Complexes.
;
_journal_issue 2
_journal_name_full 'Journal of the American Chemical Society'
_journal_page_first 640
_journal_page_last 643
_journal_paper_doi 10.1021/ja511964k
_journal_volume 137
_journal_year 2015
_chemical_formula_moiety 'C36 H58 N5 Si4 Y'
_chemical_formula_sum 'C36 H58 N5 Si4 Y'
_chemical_formula_weight 762.14
_chemical_melting_point 128
_chemical_name_common 6
_chemical_name_systematic
;
 ?
;
_space_group_crystal_system orthorhombic
_space_group_IT_number 29
_space_group_name_Hall 'P 2c -2ac'
_space_group_name_H-M_alt 'P c a 21'
_symmetry_space_group_name_Hall 'P 2c -2ac'
_symmetry_space_group_name_H-M 'P c a 21'
_atom_sites_solution_hydrogens geom
_atom_sites_solution_primary direct
_atom_sites_solution_secondary difmap
_audit_creation_method SHELXL-2014
_cell_angle_alpha 90
_cell_angle_beta 90
_cell_angle_gamma 90
_cell_formula_units_Z 8
_cell_length_a 25.749(13)
_cell_length_b 12.001(6)
_cell_length_c 27.085(14)
_cell_measurement_reflns_used 17529
_cell_measurement_temperature 113(2)
_cell_measurement_theta_max 27.48
_cell_measurement_theta_min 3.01
_cell_volume 8370(7)
_computing_cell_refinement CrystalClear
_computing_data_collection 'CrystalClear (Rigaku Inc., 2007)'
_computing_data_reduction CrystalStructure
_computing_molecular_graphics 'CrystalStructure 4.1'
_computing_publication_material 'CrystalStructure 4.1 (Rigaku, 2014)'
_computing_structure_refinement 'SHELXL-2014 (Sheldrick, 2014)'
_computing_structure_solution 'Direct Methods (SIR2008)'
_diffrn_ambient_temperature 113(2)
_diffrn_detector_area_resol_mean 7.314
_diffrn_measured_fraction_theta_full 0.998
_diffrn_measured_fraction_theta_max 0.995
_diffrn_measurement_device_type 'Rigaku Mercury70'
_diffrn_measurement_method \w
_diffrn_radiation_monochromator graphite
_diffrn_radiation_type MoK\a
_diffrn_radiation_wavelength 0.71075
_diffrn_reflns_av_R_equivalents 0.1029
_diffrn_reflns_av_unetI/netI 0.1097
_diffrn_reflns_Laue_measured_fraction_full 0.998
_diffrn_reflns_Laue_measured_fraction_max 0.995
_diffrn_reflns_limit_h_max 33
_diffrn_reflns_limit_h_min -33
_diffrn_reflns_limit_k_max 15
_diffrn_reflns_limit_k_min -15
_diffrn_reflns_limit_l_max 35
_diffrn_reflns_limit_l_min -35
_diffrn_reflns_number 79513
_diffrn_reflns_point_group_measured_fraction_full 0.997
_diffrn_reflns_point_group_measured_fraction_max 0.992
_diffrn_reflns_theta_full 25.242
_diffrn_reflns_theta_max 27.522
_diffrn_reflns_theta_min 3.013
_diffrn_source 'fine-focus sealed tube'
_exptl_absorpt_coefficient_mu 1.538
_exptl_absorpt_correction_T_max 0.898
_exptl_absorpt_correction_T_min 0.720
_exptl_absorpt_correction_type multi-scan
_exptl_absorpt_process_details 'REQAB (Rigaku, 1998)'
_exptl_crystal_colour Red
_exptl_crystal_density_diffrn 1.210
_exptl_crystal_density_method 'not measured'
_exptl_crystal_description platelet
_exptl_crystal_F_000 3232
_exptl_crystal_size_max 0.270
_exptl_crystal_size_mid 0.260
_exptl_crystal_size_min 0.070
_refine_diff_density_max 0.811
_refine_diff_density_min -0.650
_refine_diff_density_rms 0.076
_refine_ls_abs_structure_details
;
 Flack x determined using 5662 quotients [(I+)-(I-)]/[(I+)+(I-)]
 (Parsons, Flack and Wagner, Acta Cryst. B69 (2013) 249-259).
;
_refine_ls_abs_structure_Flack -0.004(4)
_refine_ls_extinction_method none
_refine_ls_goodness_of_fit_ref 1.040
_refine_ls_hydrogen_treatment constr
_refine_ls_matrix_type full
_refine_ls_number_parameters 853
_refine_ls_number_reflns 19125
_refine_ls_number_restraints 1
_refine_ls_restrained_S_all 1.040
_refine_ls_R_factor_all 0.0789
_refine_ls_R_factor_gt 0.0554
_refine_ls_shift/su_max 0.001
_refine_ls_shift/su_mean 0.000
_refine_ls_structure_factor_coef Fsqd
_refine_ls_weighting_details 'w=1/[\s^2^(Fo^2^)] where P=(Fo^2^+2Fc^2^)/3'
_refine_ls_weighting_scheme calc
_refine_ls_wR_factor_gt 0.1027
_refine_ls_wR_factor_ref 0.1159
_reflns_Friedel_coverage 0.952
_reflns_Friedel_fraction_full 0.997
_reflns_Friedel_fraction_max 0.989
_reflns_number_gt 15109
_reflns_number_total 19125
_reflns_threshold_expression 'I > 2\s(I)'
_cod_data_source_file ja511964k_si_002.cif
_cod_data_source_block 6
_cod_depositor_comments 'Adding full bibliography for 4123224--4123226.cif.'
_cod_original_cell_volume 8369(7)
_cod_database_code 4123226
_shelx_space_group_comment
;
The symmetry employed for this shelxl refinement is uniquely defined
by the following loop, which should always be used as a source of
symmetry information in preference to the above space-group names.
They are only intended as comments.
;
_shelx_estimated_absorpt_t_min 0.682
_shelx_estimated_absorpt_t_max 0.900
_shelxl_version_number 2014-3

loop_
_space_group_symop_operation_xyz
'x, y, z'
'-x+1/2, y, z+1/2'
'x+1/2, -y, z'
'-x, -y, z+1/2'

loop_
_atom_site_label
_atom_site_type_symbol
_atom_site_fract_x
_atom_site_fract_y
_atom_site_fract_z
_atom_site_U_iso_or_equiv
_atom_site_adp_type
_atom_site_occupancy
_atom_site_site_symmetry_order
_atom_site_calc_flag
_atom_site_refinement_flags_posn
_atom_site_refinement_flags_adp
Y1 Y 0.76877(2) 0.44293(5) 0.80077(2) 0.02406(13) Uani 1 1 d . .
Y2 Y 0.99740(2) 0.10176(5) 1.05207(3) 0.02354(12) Uani 1 1 d . .
Si1 Si 0.73571(7) 0.24368(16) 0.71994(7) 0.0293(4) Uani 1 1 d . .
Si2 Si 0.73202(7) 0.15655(15) 0.82217(7) 0.0289(4) Uani 1 1 d . .
Si3 Si 0.65237(7) 0.56603(16) 0.80384(9) 0.0317(4) Uani 1 1 d . .
Si4 Si 0.71082(8) 0.64929(16) 0.71750(8) 0.0330(4) Uani 1 1 d . .
Si5 Si 0.88854(9) 0.01065(17) 0.97550(8) 0.0370(5) Uani 1 1 d . .
Si6 Si 0.91420(8) -0.11006(15) 1.06656(8) 0.0321(5) Uani 1 1 d . .
Si7 Si 1.08485(9) -0.01601(17) 0.97556(8) 0.0376(5) Uani 1 1 d . .
Si8 Si 1.12281(8) -0.02219(16) 1.07860(8) 0.0314(4) Uani 1 1 d . .
N1 N 0.7449(2) 0.2632(4) 0.7822(2) 0.0272(12) Uani 1 1 d . .
N2 N 0.7087(2) 0.5661(4) 0.7693(2) 0.0277(12) Uani 1 1 d . .
N3 N 0.7896(2) 0.4723(4) 0.8781(2) 0.0283(12) Uani 1 1 d . .
N4 N 0.8576(2) 0.3811(4) 0.7736(2) 0.0280(12) Uani 1 1 d . .
N5 N 0.8330(2) 0.5934(4) 0.7880(2) 0.0270(12) Uani 1 1 d . .
N6 N 0.9269(2) -0.0027(4) 1.0271(2) 0.0280(12) Uani 1 1 d . .
N7 N 1.0753(2) 0.0129(4) 1.03693(19) 0.0260(12) Uani 1 1 d . .
N8 N 0.9991(2) 0.1602(4) 1.1290(2) 0.0281(12) Uani 1 1 d . .
N9 N 0.9348(2) 0.2601(4) 1.0433(2) 0.0263(12) Uani 1 1 d . .
N10 N 1.0354(2) 0.2783(4) 1.0191(2) 0.0262(12) Uani 1 1 d . .
C1 C 0.7742(3) 0.3485(6) 0.6832(3) 0.0359(17) Uani 1 1 d . .
H1A H 0.8112 0.3299 0.6849 0.043 Uiso 1 1 calc R U
H1B H 0.7686 0.4232 0.6968 0.043 Uiso 1 1 calc R U
H1C H 0.7627 0.3470 0.6486 0.043 Uiso 1 1 calc R U
C2 C 0.6665(3) 0.2649(7) 0.7010(3) 0.047(2) Uani 1 1 d . .
H2A H 0.6558 0.3411 0.7091 0.056 Uiso 1 1 calc R U
H2B H 0.6443 0.2119 0.7187 0.056 Uiso 1 1 calc R U
H2C H 0.6631 0.2527 0.6654 0.056 Uiso 1 1 calc R U
C3 C 0.7565(3) 0.1041(6) 0.6955(3) 0.048(2) Uani 1 1 d . .
H3A H 0.7347 0.0457 0.7100 0.058 Uiso 1 1 calc R U
H3B H 0.7929 0.0908 0.7042 0.058 Uiso 1 1 calc R U
H3C H 0.7526 0.1031 0.6595 0.058 Uiso 1 1 calc R U
C4 C 0.6703(3) 0.0794(6) 0.8074(3) 0.0405(18) Uani 1 1 d . .
H4A H 0.6710 0.0555 0.7728 0.049 Uiso 1 1 calc R U
H4B H 0.6405 0.1287 0.8128 0.049 Uiso 1 1 calc R U
H4C H 0.6674 0.0140 0.8288 0.049 Uiso 1 1 calc R U
C5 C 0.7855(3) 0.0484(6) 0.8225(3) 0.048(2) Uani 1 1 d . .
H5A H 0.8177 0.0824 0.8344 0.058 Uiso 1 1 calc R U
H5B H 0.7906 0.0200 0.7890 0.058 Uiso 1 1 calc R U
H5C H 0.7757 -0.0131 0.8444 0.058 Uiso 1 1 calc R U
C6 C 0.7267(3) 0.2051(6) 0.8876(3) 0.0379(18) Uani 1 1 d . .
H6A H 0.6926 0.2398 0.8928 0.045 Uiso 1 1 calc R U
H6B H 0.7541 0.2595 0.8945 0.045 Uiso 1 1 calc R U
H6C H 0.7304 0.1412 0.9099 0.045 Uiso 1 1 calc R U
C7 C 0.5905(3) 0.5511(7) 0.7670(3) 0.049(2) Uani 1 1 d . .
H7A H 0.5932 0.4858 0.7453 0.059 Uiso 1 1 calc R U
H7B H 0.5852 0.6180 0.7469 0.059 Uiso 1 1 calc R U
H7C H 0.5611 0.5415 0.7895 0.059 Uiso 1 1 calc R U
C8 C 0.6530(3) 0.4438(6) 0.8462(3) 0.0378(17) Uani 1 1 d . .
H8A H 0.6856 0.4430 0.8649 0.045 Uiso 1 1 calc R U
H8B H 0.6501 0.3750 0.8269 0.045 Uiso 1 1 calc R U
H8C H 0.6236 0.4490 0.8691 0.045 Uiso 1 1 calc R U
C9 C 0.6424(3) 0.6926(6) 0.8439(3) 0.046(2) Uani 1 1 d . .
H9A H 0.6314 0.7555 0.8233 0.056 Uiso 1 1 calc R U
H9B H 0.6750 0.7113 0.8606 0.056 Uiso 1 1 calc R U
H9C H 0.6155 0.6768 0.8686 0.056 Uiso 1 1 calc R U
C10 C 0.6700(3) 0.5928(6) 0.6651(3) 0.0396(18) Uani 1 1 d . .
H10A H 0.6333 0.5928 0.6749 0.048 Uiso 1 1 calc R U
H10B H 0.6809 0.5166 0.6574 0.048 Uiso 1 1 calc R U
H10C H 0.6745 0.6399 0.6359 0.048 Uiso 1 1 calc R U
C11 C 0.6887(4) 0.7952(6) 0.7308(3) 0.056(2) Uani 1 1 d . .
H11A H 0.7057 0.8224 0.7608 0.068 Uiso 1 1 calc R U
H11B H 0.6509 0.7958 0.7355 0.068 Uiso 1 1 calc R U
H11C H 0.6978 0.8436 0.7030 0.068 Uiso 1 1 calc R U
C12 C 0.7774(3) 0.6681(6) 0.6891(3) 0.0395(19) Uani 1 1 d . .
H12A H 0.7951 0.5959 0.6876 0.047 Uiso 1 1 calc R U
H12B H 0.7978 0.7198 0.7093 0.047 Uiso 1 1 calc R U
H12C H 0.7738 0.6983 0.6556 0.047 Uiso 1 1 calc R U
C13 C 0.8338(2) 0.4171(5) 0.9030(3) 0.0287(15) Uani 1 1 d . .
H13A H 0.8340 0.3379 0.8927 0.034 Uiso 1 1 calc R U
H13B H 0.8270 0.4184 0.9390 0.034 Uiso 1 1 calc R U
C14 C 0.8884(2) 0.4645(6) 0.8944(2) 0.0270(14) Uani 1 1 d . .
C15 C 0.9277(3) 0.3943(6) 0.8767(3) 0.0314(16) Uani 1 1 d . .
H15 H 0.9196 0.3191 0.8691 0.038 Uiso 1 1 calc R U
C16 C 0.9777(3) 0.4317(6) 0.8702(3) 0.0388(18) Uani 1 1 d . .
H16 H 1.0038 0.3818 0.8589 0.047 Uiso 1 1 calc R U
C17 C 0.9903(3) 0.5414(7) 0.8801(3) 0.0425(19) Uani 1 1 d . .
H17 H 1.0248 0.5671 0.8753 0.051 Uiso 1 1 calc R U
C18 C 0.9525(3) 0.6133(7) 0.8968(3) 0.044(2) Uani 1 1 d . .
H18 H 0.9606 0.6892 0.9032 0.053 Uiso 1 1 calc R U
C19 C 0.9017(3) 0.5734(6) 0.9044(3) 0.0390(18) Uani 1 1 d . .
H19 H 0.8760 0.6228 0.9167 0.047 Uiso 1 1 calc R U
C20 C 0.7707(3) 0.5720(5) 0.9037(3) 0.0315(16) Uani 1 1 d . .
H20A H 0.7399 0.5999 0.8855 0.038 Uiso 1 1 calc R U
H20B H 0.7979 0.6300 0.9013 0.038 Uiso 1 1 calc R U
C21 C 0.7557(2) 0.5606(5) 0.9575(3) 0.0269(14) Uani 1 1 d . .
C22 C 0.7349(2) 0.4607(5) 0.9758(3) 0.0261(14) Uani 1 1 d . .
H22 H 0.7306 0.3986 0.9544 0.031 Uiso 1 1 calc R U
C23 C 0.7207(3) 0.4527(6) 1.0253(3) 0.0321(16) Uani 1 1 d . .
H23 H 0.7065 0.3850 1.0375 0.039 Uiso 1 1 calc R U
C24 C 0.7271(3) 0.5425(6) 1.0569(3) 0.0359(16) Uani 1 1 d . .
H24 H 0.7174 0.5363 1.0906 0.043 Uiso 1 1 calc R U
C25 C 0.7476(3) 0.6413(6) 1.0391(3) 0.0372(18) Uani 1 1 d . .
H25 H 0.7520 0.7031 1.0606 0.045 Uiso 1 1 calc R U
C26 C 0.7616(3) 0.6496(6) 0.9898(3) 0.0311(15) Uani 1 1 d . .
H26 H 0.7756 0.7177 0.9778 0.037 Uiso 1 1 calc R U
C27 C 0.8693(3) 0.2720(6) 0.7682(3) 0.0359(17) Uani 1 1 d . .
H27 H 0.8433 0.2187 0.7763 0.043 Uiso 1 1 calc R U
C28 C 0.9169(3) 0.2334(6) 0.7515(3) 0.0361(17) Uani 1 1 d . .
H28 H 0.9236 0.1558 0.7488 0.043 Uiso 1 1 calc R U
C29 C 0.9545(3) 0.3112(6) 0.7389(3) 0.0360(17) Uani 1 1 d . .
H29 H 0.9873 0.2881 0.7264 0.043 Uiso 1 1 calc R U
C30 C 0.9433(3) 0.4226(6) 0.7449(3) 0.0331(16) Uani 1 1 d . .
H30 H 0.9686 0.4774 0.7367 0.040 Uiso 1 1 calc R U
C31 C 0.8951(2) 0.4548(5) 0.7628(2) 0.0258(14) Uani 1 1 d . .
C32 C 0.8823(2) 0.5720(6) 0.7723(2) 0.0273(14) Uani 1 1 d . .
C33 C 0.9180(3) 0.6597(6) 0.7679(3) 0.0370(18) Uani 1 1 d . .
H33 H 0.9520 0.6453 0.7559 0.044 Uiso 1 1 calc R U
C34 C 0.9041(3) 0.7656(6) 0.7807(3) 0.0387(18) Uani 1 1 d . .
H34 H 0.9282 0.8250 0.7774 0.046 Uiso 1 1 calc R U
C35 C 0.8548(3) 0.7858(5) 0.7986(3) 0.0347(15) Uani 1 1 d . .
H35 H 0.8449 0.8583 0.8091 0.042 Uiso 1 1 calc R U
C36 C 0.8200(3) 0.6977(5) 0.8009(3) 0.0287(14) Uani 1 1 d . .
H36 H 0.7856 0.7118 0.8120 0.034 Uiso 1 1 calc R U
C37 C 0.8173(3) -0.0004(8) 0.9883(4) 0.060(3) Uani 1 1 d . .
H37A H 0.8074 0.0549 1.0132 0.072 Uiso 1 1 calc R U
H37B H 0.8093 -0.0753 1.0006 0.072 Uiso 1 1 calc R U
H37C H 0.7978 0.0133 0.9578 0.072 Uiso 1 1 calc R U
C38 C 0.9029(4) -0.0988(7) 0.9272(3) 0.057(3) Uani 1 1 d . .
H38A H 0.8881 -0.1702 0.9375 0.068 Uiso 1 1 calc R U
H38B H 0.9406 -0.1065 0.9233 0.068 Uiso 1 1 calc R U
H38C H 0.8876 -0.0762 0.8956 0.068 Uiso 1 1 calc R U
C39 C 0.8965(3) 0.1467(6) 0.9427(3) 0.047(2) Uani 1 1 d . .
H39A H 0.9333 0.1673 0.9421 0.057 Uiso 1 1 calc R U
H39B H 0.8766 0.2044 0.9600 0.057 Uiso 1 1 calc R U
H39C H 0.8836 0.1397 0.9088 0.057 Uiso 1 1 calc R U
C40 C 0.8568(3) -0.0865(7) 1.1080(3) 0.051(2) Uani 1 1 d . .
H40A H 0.8249 -0.0870 1.0883 0.061 Uiso 1 1 calc R U
H40B H 0.8604 -0.0144 1.1246 0.061 Uiso 1 1 calc R U
H40C H 0.8552 -0.1460 1.1328 0.061 Uiso 1 1 calc R U
C41 C 0.9039(3) -0.2501(6) 1.0365(3) 0.049(2) Uani 1 1 d . .
H41A H 0.9337 -0.2677 1.0154 0.059 Uiso 1 1 calc R U
H41B H 0.8723 -0.2479 1.0164 0.059 Uiso 1 1 calc R U
H41C H 0.9004 -0.3074 1.0621 0.059 Uiso 1 1 calc R U
C42 C 0.9728(3) -0.1311(6) 1.1077(3) 0.0407(18) Uani 1 1 d . .
H42A H 0.9796 -0.0625 1.1262 0.049 Uiso 1 1 calc R U
H42B H 1.0030 -0.1494 1.0873 0.049 Uiso 1 1 calc R U
H42C H 0.9659 -0.1922 1.1308 0.049 Uiso 1 1 calc R U
C43 C 1.0371(3) 0.0627(6) 0.9375(3) 0.0431(19) Uani 1 1 d . .
H43A H 1.0398 0.1424 0.9450 0.052 Uiso 1 1 calc R U
H43B H 1.0019 0.0367 0.9451 0.052 Uiso 1 1 calc R U
H43C H 1.0444 0.0505 0.9024 0.052 Uiso 1 1 calc R U
C44 C 1.0741(4) -0.1665(7) 0.9589(3) 0.062(3) Uani 1 1 d . .
H44A H 1.0387 -0.1884 0.9680 0.075 Uiso 1 1 calc R U
H44B H 1.0991 -0.2131 0.9768 0.075 Uiso 1 1 calc R U
H44C H 1.0789 -0.1764 0.9233 0.075 Uiso 1 1 calc R U
C45 C 1.1495(3) 0.0263(8) 0.9512(3) 0.056(2) Uani 1 1 d . .
H45A H 1.1768 -0.0120 0.9697 0.067 Uiso 1 1 calc R U
H45B H 1.1537 0.1070 0.9547 0.067 Uiso 1 1 calc R U
H45C H 1.1519 0.0060 0.9162 0.067 Uiso 1 1 calc R U
C46 C 1.1756(3) 0.0870(6) 1.0827(3) 0.0410(18) Uani 1 1 d . .
H46A H 1.1898 0.1011 1.0497 0.049 Uiso 1 1 calc R U
H46B H 1.2034 0.0604 1.1044 0.049 Uiso 1 1 calc R U
H46C H 1.1611 0.1562 1.0960 0.049 Uiso 1 1 calc R U
C47 C 1.0975(3) -0.0438(6) 1.1428(3) 0.0390(18) Uani 1 1 d . .
H47A H 1.0812 -0.1174 1.1452 0.047 Uiso 1 1 calc R U
H47B H 1.0718 0.0139 1.1505 0.047 Uiso 1 1 calc R U
H47C H 1.1263 -0.0390 1.1664 0.047 Uiso 1 1 calc R U
C48 C 1.1570(3) -0.1570(6) 1.0641(3) 0.047(2) Uani 1 1 d . .
H48A H 1.1725 -0.1525 1.0311 0.056 Uiso 1 1 calc R U
H48B H 1.1320 -0.2184 1.0651 0.056 Uiso 1 1 calc R U
H48C H 1.1844 -0.1701 1.0885 0.056 Uiso 1 1 calc R U
C49 C 1.0423(2) 0.2289(5) 1.1452(3) 0.0288(15) Uani 1 1 d . .
H49A H 1.0739 0.2002 1.1287 0.035 Uiso 1 1 calc R U
H49B H 1.0469 0.2159 1.1810 0.035 Uiso 1 1 calc R U
C50 C 1.0411(3) 0.3548(5) 1.1372(2) 0.0268(14) Uani 1 1 d . .
C51 C 1.0875(3) 0.4110(6) 1.1292(3) 0.0351(17) Uani 1 1 d . .
H51 H 1.1190 0.3701 1.1298 0.042 Uiso 1 1 calc R U
C52 C 1.0893(3) 0.5248(6) 1.1204(3) 0.0427(19) Uani 1 1 d . .
H52 H 1.1216 0.5610 1.1151 0.051 Uiso 1 1 calc R U
C53 C 1.0428(3) 0.5859(6) 1.1194(3) 0.0415(19) Uani 1 1 d . .
H53 H 1.0433 0.6636 1.1129 0.050 Uiso 1 1 calc R U
C54 C 0.9967(3) 0.5327(6) 1.1278(3) 0.0350(17) Uani 1 1 d . .
H54 H 0.9653 0.5744 1.1281 0.042 Uiso 1 1 calc R U
C55 C 0.9951(3) 0.4183(6) 1.1359(3) 0.0306(15) Uani 1 1 d . .
H55 H 0.9625 0.3826 1.1407 0.037 Uiso 1 1 calc R U
C56 C 0.9545(3) 0.1581(6) 1.1623(3) 0.0334(16) Uani 1 1 d . .
H56A H 0.9302 0.1002 1.1505 0.040 Uiso 1 1 calc R U
H56B H 0.9364 0.2307 1.1596 0.040 Uiso 1 1 calc R U
C57 C 0.9653(3) 0.1365(6) 1.2162(3) 0.0334(16) Uani 1 1 d . .
C58 C 0.9590(3) 0.2215(6) 1.2506(3) 0.0355(17) Uani 1 1 d . .
H58 H 0.9496 0.2939 1.2396 0.043 Uiso 1 1 calc R U
C59 C 0.9662(3) 0.2029(6) 1.3011(3) 0.0429(18) Uani 1 1 d . .
H59 H 0.9615 0.2619 1.3241 0.052 Uiso 1 1 calc R U
C60 C 0.9802(3) 0.0978(7) 1.3172(3) 0.044(2) Uani 1 1 d . .
H60 H 0.9853 0.0846 1.3514 0.053 Uiso 1 1 calc R U
C61 C 0.9867(3) 0.0120(7) 1.2839(3) 0.050(2) Uani 1 1 d . .
H61 H 0.9959 -0.0603 1.2952 0.060 Uiso 1 1 calc R U
C62 C 0.9798(3) 0.0318(7) 1.2338(3) 0.045(2) Uani 1 1 d . .
H62 H 0.9850 -0.0274 1.2111 0.054 Uiso 1 1 calc R U
C63 C 0.8858(3) 0.2485(5) 1.0583(3) 0.0315(15) Uani 1 1 d . .
H63 H 0.8748 0.1775 1.0698 0.038 Uiso 1 1 calc R U
C64 C 0.8499(3) 0.3347(5) 1.0579(3) 0.0322(15) Uani 1 1 d . .
H64 H 0.8156 0.3233 1.0699 0.039 Uiso 1 1 calc R U
C65 C 0.8649(3) 0.4380(5) 1.0397(3) 0.0325(16) Uani 1 1 d . .
H65 H 0.8410 0.4983 1.0383 0.039 Uiso 1 1 calc R U
C66 C 0.9156(3) 0.4505(5) 1.0237(3) 0.0311(15) Uani 1 1 d . .
H66 H 0.9268 0.5199 1.0105 0.037 Uiso 1 1 calc R U
C67 C 0.9507(3) 0.3614(5) 1.0268(2) 0.0270(14) Uani 1 1 d . .
C68 C 1.0058(3) 0.3707(5) 1.0130(2) 0.0258(14) Uani 1 1 d . .
C69 C 1.0277(3) 0.4697(6) 0.9967(3) 0.0351(17) Uani 1 1 d . .
H69 H 1.0066 0.5341 0.9928 0.042 Uiso 1 1 calc R U
C70 C 1.0806(3) 0.4746(6) 0.9858(3) 0.0417(19) Uani 1 1 d . .
H70 H 1.0958 0.5421 0.9745 0.050 Uiso 1 1 calc R U
C71 C 1.1106(3) 0.3799(6) 0.9918(3) 0.0348(17) Uani 1 1 d . .
H71 H 1.1467 0.3804 0.9844 0.042 Uiso 1 1 calc R U
C72 C 1.0864(3) 0.2841(6) 1.0091(3) 0.0309(15) Uani 1 1 d . .
H72 H 1.1070 0.2194 1.0141 0.037 Uiso 1 1 calc R U

loop_
_atom_site_aniso_label
_atom_site_aniso_U_11
_atom_site_aniso_U_22
_atom_site_aniso_U_33
_atom_site_aniso_U_23
_atom_site_aniso_U_13
_atom_site_aniso_U_12
Y1 0.0222(3) 0.0253(3) 0.0247(3) -0.0004(3) 0.0003(3) -0.0003(2)
Y2 0.0249(3) 0.0209(3) 0.0249(3) 0.0002(3) -0.0007(3) 0.0012(2)
Si1 0.0273(10) 0.0330(10) 0.0277(11) -0.0029(8) 0.0018(8) -0.0040(8)
Si2 0.0304(10) 0.0253(9) 0.0310(11) -0.0002(8) -0.0011(8) -0.0002(7)
Si3 0.0267(9) 0.0356(10) 0.0328(11) -0.0003(9) 0.0010(10) 0.0063(8)
Si4 0.0405(12) 0.0300(10) 0.0283(11) 0.0027(8) -0.0050(9) 0.0003(9)
Si5 0.0406(13) 0.0290(10) 0.0414(13) -0.0003(9) -0.0133(10) -0.0015(9)
Si6 0.0336(11) 0.0231(9) 0.0396(13) 0.0023(8) -0.0007(9) -0.0037(8)
Si7 0.0454(13) 0.0351(11) 0.0324(12) -0.0071(9) 0.0019(10) 0.0086(9)
Si8 0.0286(10) 0.0280(9) 0.0378(12) -0.0006(8) -0.0013(9) 0.0051(8)
N1 0.024(3) 0.026(3) 0.032(3) -0.003(2) -0.004(2) 0.002(2)
N2 0.025(3) 0.031(3) 0.027(3) 0.004(2) -0.002(2) 0.005(2)
N3 0.030(3) 0.028(3) 0.027(3) -0.001(2) 0.002(2) 0.002(2)
N4 0.026(3) 0.029(3) 0.028(3) -0.002(2) 0.000(2) 0.004(2)
N5 0.024(3) 0.027(3) 0.030(3) 0.001(2) 0.001(2) 0.001(2)
N6 0.031(3) 0.024(3) 0.029(3) 0.000(2) -0.003(3) -0.003(2)
N7 0.026(3) 0.026(3) 0.025(3) 0.001(2) 0.000(2) 0.007(2)
N8 0.033(3) 0.025(3) 0.027(3) 0.000(2) 0.005(2) 0.003(2)
N9 0.025(3) 0.028(3) 0.026(3) 0.001(2) 0.000(2) 0.002(2)
N10 0.029(3) 0.027(3) 0.022(3) -0.002(2) -0.001(2) 0.000(2)
C1 0.033(4) 0.038(4) 0.036(4) 0.001(3) 0.003(3) -0.003(3)
C2 0.033(4) 0.076(6) 0.031(4) 0.005(4) 0.001(3) -0.008(4)
C3 0.062(6) 0.044(5) 0.038(5) -0.014(4) 0.010(4) -0.004(4)
C4 0.044(4) 0.041(4) 0.037(5) 0.003(3) -0.009(4) -0.013(3)
C5 0.048(5) 0.039(4) 0.058(6) 0.002(4) -0.001(4) 0.010(4)
C6 0.043(5) 0.034(4) 0.037(5) 0.004(3) -0.003(3) -0.007(3)
C7 0.030(4) 0.068(6) 0.048(5) 0.002(4) -0.004(4) 0.006(4)
C8 0.028(4) 0.046(4) 0.039(5) 0.000(4) 0.005(3) 0.001(3)
C9 0.046(5) 0.046(5) 0.047(5) -0.007(4) -0.001(4) 0.011(4)
C10 0.045(5) 0.044(4) 0.030(4) 0.003(3) -0.010(4) 0.003(3)
C11 0.091(7) 0.033(4) 0.045(5) 0.003(4) -0.009(5) 0.008(4)
C12 0.055(5) 0.041(4) 0.022(4) 0.005(3) -0.005(3) -0.018(4)
C13 0.025(4) 0.034(4) 0.027(4) 0.002(3) 0.004(3) 0.001(3)
C14 0.025(3) 0.035(4) 0.021(4) 0.002(3) -0.002(3) -0.004(3)
C15 0.032(4) 0.033(4) 0.030(4) 0.002(3) 0.001(3) -0.001(3)
C16 0.030(4) 0.051(5) 0.036(4) 0.009(4) 0.004(3) 0.009(3)
C17 0.027(4) 0.058(5) 0.043(5) 0.014(4) -0.002(3) -0.006(3)
C18 0.034(4) 0.040(4) 0.059(6) 0.002(4) -0.002(4) -0.008(3)
C19 0.030(4) 0.037(4) 0.050(5) -0.003(4) -0.004(4) -0.001(3)
C20 0.032(4) 0.029(4) 0.033(4) 0.006(3) 0.001(3) 0.001(3)
C21 0.021(3) 0.027(3) 0.032(4) 0.000(3) -0.002(3) 0.004(3)
C22 0.022(3) 0.028(3) 0.029(4) -0.003(3) 0.001(3) 0.001(3)
C23 0.034(4) 0.036(4) 0.026(4) 0.003(3) 0.003(3) 0.001(3)
C24 0.034(4) 0.045(4) 0.028(4) 0.004(3) 0.001(3) 0.002(3)
C25 0.041(4) 0.033(4) 0.038(5) -0.013(3) -0.005(3) 0.007(3)
C26 0.026(4) 0.031(4) 0.036(4) -0.003(3) -0.004(3) -0.001(3)
C27 0.031(4) 0.035(4) 0.041(5) -0.003(3) 0.002(3) -0.002(3)
C28 0.032(4) 0.033(4) 0.043(5) -0.004(3) -0.003(3) 0.007(3)
C29 0.026(4) 0.042(4) 0.040(5) -0.001(3) 0.005(3) 0.005(3)
C30 0.029(4) 0.035(4) 0.035(4) 0.000(3) 0.004(3) 0.003(3)
C31 0.022(3) 0.035(4) 0.020(3) 0.003(3) -0.001(3) -0.002(3)
C32 0.020(3) 0.036(4) 0.026(4) 0.005(3) 0.001(3) -0.004(3)
C33 0.027(4) 0.037(4) 0.047(5) 0.007(3) 0.004(3) -0.005(3)
C34 0.034(4) 0.035(4) 0.047(5) -0.001(3) 0.001(4) -0.007(3)
C35 0.039(4) 0.029(3) 0.036(4) 0.001(3) -0.004(4) -0.002(3)
C36 0.034(4) 0.028(3) 0.024(3) 0.000(3) 0.000(3) -0.003(3)
C37 0.041(5) 0.064(6) 0.073(7) 0.009(5) -0.023(5) -0.006(4)
C38 0.098(8) 0.038(5) 0.034(5) -0.002(4) -0.021(5) -0.002(5)
C39 0.064(6) 0.033(4) 0.045(5) 0.006(4) -0.016(4) 0.002(4)
C40 0.053(6) 0.045(5) 0.054(6) 0.005(4) 0.013(4) -0.013(4)
C41 0.057(5) 0.027(4) 0.063(6) 0.001(4) -0.009(4) -0.011(3)
C42 0.049(5) 0.033(4) 0.040(5) 0.006(3) -0.005(4) -0.001(3)
C43 0.051(5) 0.045(5) 0.033(4) -0.009(3) -0.008(4) 0.005(4)
C44 0.082(7) 0.051(5) 0.054(6) -0.022(4) -0.012(5) 0.012(5)
C45 0.051(6) 0.069(6) 0.047(6) -0.001(5) 0.017(4) 0.012(5)
C46 0.039(4) 0.036(4) 0.048(5) 0.003(4) -0.006(4) 0.001(3)
C47 0.036(4) 0.042(4) 0.039(5) 0.002(3) -0.012(3) 0.007(3)
C48 0.044(5) 0.046(4) 0.050(6) 0.002(4) -0.006(4) 0.019(4)
C49 0.025(3) 0.033(4) 0.028(4) -0.003(3) -0.001(3) 0.006(3)
C50 0.029(4) 0.029(3) 0.022(3) -0.004(3) -0.003(3) -0.001(3)
C51 0.035(4) 0.032(4) 0.038(5) -0.002(3) -0.004(3) 0.000(3)
C52 0.045(5) 0.033(4) 0.050(5) 0.002(4) 0.005(4) 0.000(3)
C53 0.052(5) 0.029(4) 0.043(5) -0.002(3) -0.002(4) 0.005(3)
C54 0.038(4) 0.034(4) 0.033(4) -0.006(3) -0.005(3) 0.010(3)
C55 0.029(4) 0.034(4) 0.029(4) -0.005(3) -0.002(3) 0.001(3)
C56 0.028(4) 0.038(4) 0.034(4) -0.004(3) 0.003(3) 0.001(3)
C57 0.025(4) 0.036(4) 0.039(4) 0.001(3) 0.004(3) -0.003(3)
C58 0.033(4) 0.038(4) 0.035(4) -0.006(3) -0.001(3) -0.003(3)
C59 0.041(4) 0.053(5) 0.034(4) -0.012(4) 0.000(4) -0.012(3)
C60 0.043(5) 0.058(5) 0.032(4) 0.013(4) 0.006(4) -0.009(4)
C61 0.058(6) 0.049(5) 0.043(5) 0.013(4) 0.009(4) 0.002(4)
C62 0.051(5) 0.047(5) 0.037(5) 0.006(4) 0.001(4) 0.006(4)
C63 0.034(4) 0.032(3) 0.029(4) -0.003(3) 0.000(3) 0.001(3)
C64 0.025(3) 0.039(4) 0.032(4) -0.003(3) -0.005(3) 0.008(3)
C65 0.030(4) 0.029(3) 0.038(5) -0.004(3) -0.006(3) 0.013(3)
C66 0.040(4) 0.022(3) 0.031(4) 0.002(3) -0.008(3) 0.001(3)
C67 0.032(4) 0.026(3) 0.023(4) -0.001(3) -0.002(3) 0.002(3)
C68 0.031(4) 0.027(3) 0.019(3) 0.002(3) -0.003(3) 0.002(3)
C69 0.041(4) 0.028(4) 0.036(4) 0.006(3) 0.002(3) -0.002(3)
C70 0.036(4) 0.036(4) 0.053(5) 0.010(4) 0.002(4) -0.007(3)
C71 0.030(4) 0.044(4) 0.030(4) -0.001(3) 0.001(3) -0.006(3)
C72 0.029(4) 0.034(4) 0.030(4) -0.001(3) 0.003(3) -0.001(3)

loop_
_atom_type_symbol
_atom_type_description
_atom_type_scat_dispersion_real
_atom_type_scat_dispersion_imag
_atom_type_scat_source
C C 0.0033 0.0016 'International Tables Vol C Tables 4.2.6.8 and 6.1.1.4'
H H 0.0000 0.0000 'International Tables Vol C Tables 4.2.6.8 and 6.1.1.4'
N N 0.0061 0.0033 'International Tables Vol C Tables 4.2.6.8 and 6.1.1.4'
Si Si 0.0817 0.0704 'International Tables Vol C Tables 4.2.6.8 and 6.1.1.4'
Y Y -2.7962 3.5667 'International Tables Vol C Tables 4.2.6.8 and 6.1.1.4'

loop_
_geom_angle_atom_site_label_1
_geom_angle_atom_site_label_2
_geom_angle_atom_site_label_3
_geom_angle
N3 Y1 N1 115.2(2)
N3 Y1 N2 114.6(2)
N1 Y1 N2 109.96(19)
N3 Y1 N5 81.5(2)
N1 Y1 N5 146.48(19)
N2 Y1 N5 85.88(19)
N3 Y1 N4 95.97(19)
N1 Y1 N4 84.41(18)
N2 Y1 N4 133.76(19)
N5 Y1 N4 64.31(18)
N3 Y1 Si3 97.16(15)
N1 Y1 Si3 100.38(14)
N2 Y1 Si3 28.79(14)
N5 Y1 Si3 106.27(13)
N4 Y1 Si3 162.44(14)
N3 Y1 Si1 143.28(15)
N1 Y1 Si1 28.31(14)
N2 Y1 Si1 92.59(15)
N5 Y1 Si1 126.84(14)
N4 Y1 Si1 80.20(13)
Si3 Y1 Si1 95.96(6)
N8 Y2 N6 117.8(2)
N8 Y2 N7 107.39(19)
N6 Y2 N7 112.4(2)
N8 Y2 N10 93.47(19)
N6 Y2 N10 131.62(19)
N7 Y2 N10 89.31(19)
N8 Y2 N9 81.98(19)
N6 Y2 N9 83.02(18)
N7 Y2 N9 153.27(18)
N10 Y2 N9 64.79(17)
N8 Y2 Si6 98.27(15)
N6 Y2 Si6 28.13(14)
N7 Y2 Si6 103.07(14)
N10 Y2 Si6 159.45(13)
N9 Y2 Si6 100.13(13)
N8 Y2 Si7 134.70(15)
N6 Y2 Si7 96.75(15)
N7 Y2 Si7 27.96(13)
N10 Y2 Si7 82.76(13)
N9 Y2 Si7 133.61(13)
Si6 Y2 Si7 100.44(6)
N1 Si1 C2 112.4(3)
N1 Si1 C3 115.4(3)
C2 Si1 C3 107.2(4)
N1 Si1 C1 110.8(3)
C2 Si1 C1 105.4(4)
C3 Si1 C1 105.0(4)
N1 Si1 Y1 39.37(18)
C2 Si1 Y1 108.9(3)
C3 Si1 Y1 142.6(3)
C1 Si1 Y1 74.7(2)
N1 Si2 C6 112.4(3)
N1 Si2 C4 113.4(3)
C6 Si2 C4 107.0(3)
N1 Si2 C5 112.1(3)
C6 Si2 C5 105.2(4)
C4 Si2 C5 106.1(4)
N2 Si3 C8 109.1(3)
N2 Si3 C9 115.3(3)
C8 Si3 C9 106.4(4)
N2 Si3 C7 114.9(3)
C8 Si3 C7 105.0(4)
C9 Si3 C7 105.4(4)
N2 Si3 Y1 39.93(18)
C8 Si3 Y1 70.1(2)
C9 Si3 Y1 119.5(3)
C7 Si3 Y1 134.5(3)
N2 Si4 C11 112.1(3)
N2 Si4 C10 112.7(3)
C11 Si4 C10 108.0(4)
N2 Si4 C12 115.4(3)
C11 Si4 C12 104.0(4)
C10 Si4 C12 103.9(3)
N6 Si5 C39 113.9(3)
N6 Si5 C37 113.9(4)
C39 Si5 C37 104.9(4)
N6 Si5 C38 112.7(3)
C39 Si5 C38 104.8(4)
C37 Si5 C38 105.7(4)
N6 Si6 C40 114.4(3)
N6 Si6 C41 115.5(3)
C40 Si6 C41 106.3(4)
N6 Si6 C42 108.4(3)
C40 Si6 C42 107.2(4)
C41 Si6 C42 104.3(4)
N6 Si6 Y2 39.61(19)
C40 Si6 Y2 117.4(3)
C41 Si6 Y2 135.7(3)
C42 Si6 Y2 70.1(2)
N7 Si7 C45 114.6(4)
N7 Si7 C43 109.8(3)
C45 Si7 C43 104.8(4)
N7 Si7 C44 113.9(4)
C45 Si7 C44 107.9(4)
C43 Si7 C44 104.9(4)
N7 Si7 Y2 39.12(18)
C45 Si7 Y2 134.5(3)
C43 Si7 Y2 71.7(3)
C44 Si7 Y2 116.8(3)
N7 Si8 C47 113.4(3)
N7 Si8 C48 114.0(3)
C47 Si8 C48 103.7(4)
N7 Si8 C46 112.4(3)
C47 Si8 C46 106.9(4)
C48 Si8 C46 105.7(4)
Si2 N1 Si1 119.5(3)
Si2 N1 Y1 128.0(3)
Si1 N1 Y1 112.3(3)
Si4 N2 Si3 117.9(3)
Si4 N2 Y1 130.8(3)
Si3 N2 Y1 111.3(3)
C20 N3 C13 113.9(5)
C20 N3 Y1 120.1(4)
C13 N3 Y1 123.5(4)
C31 N4 C27 117.1(6)
C31 N4 Y1 121.5(4)
C27 N4 Y1 121.3(4)
C36 N5 C32 119.2(6)
C36 N5 Y1 118.6(4)
C32 N5 Y1 121.9(4)
Si6 N6 Si5 117.9(3)
Si6 N6 Y2 112.3(3)
Si5 N6 Y2 129.8(3)
Si7 N7 Si8 119.1(3)
Si7 N7 Y2 112.9(3)
Si8 N7 Y2 128.0(3)
C49 N8 C56 115.2(5)
C49 N8 Y2 118.8(4)
C56 N8 Y2 124.4(4)
C63 N9 C67 118.6(6)
C63 N9 Y2 120.1(4)
C67 N9 Y2 121.2(4)
C72 N10 C68 118.9(6)
C72 N10 Y2 119.9(4)
C68 N10 Y2 121.1(4)
Si1 C1 H1A 109.5
Si1 C1 H1B 109.5
H1A C1 H1B 109.5
Si1 C1 H1C 109.5
H1A C1 H1C 109.5
H1B C1 H1C 109.5
Si1 C2 H2A 109.5
Si1 C2 H2B 109.5
H2A C2 H2B 109.5
Si1 C2 H2C 109.5
H2A C2 H2C 109.5
H2B C2 H2C 109.5
Si1 C3 H3A 109.5
Si1 C3 H3B 109.5
H3A C3 H3B 109.5
Si1 C3 H3C 109.5
H3A C3 H3C 109.5
H3B C3 H3C 109.5
Si2 C4 H4A 109.5
Si2 C4 H4B 109.5
H4A C4 H4B 109.5
Si2 C4 H4C 109.5
H4A C4 H4C 109.5
H4B C4 H4C 109.5
Si2 C5 H5A 109.5
Si2 C5 H5B 109.5
H5A C5 H5B 109.5
Si2 C5 H5C 109.5
H5A C5 H5C 109.5
H5B C5 H5C 109.5
Si2 C6 H6A 109.5
Si2 C6 H6B 109.5
H6A C6 H6B 109.5
Si2 C6 H6C 109.5
H6A C6 H6C 109.5
H6B C6 H6C 109.5
Si3 C7 H7A 109.5
Si3 C7 H7B 109.5
H7A C7 H7B 109.5
Si3 C7 H7C 109.5
H7A C7 H7C 109.5
H7B C7 H7C 109.5
Si3 C8 H8A 109.5
Si3 C8 H8B 109.5
H8A C8 H8B 109.5
Si3 C8 H8C 109.5
H8A C8 H8C 109.5
H8B C8 H8C 109.5
Si3 C9 H9A 109.5
Si3 C9 H9B 109.5
H9A C9 H9B 109.5
Si3 C9 H9C 109.5
H9A C9 H9C 109.5
H9B C9 H9C 109.5
Si4 C10 H10A 109.5
Si4 C10 H10B 109.5
H10A C10 H10B 109.5
Si4 C10 H10C 109.5
H10A C10 H10C 109.5
H10B C10 H10C 109.5
Si4 C11 H11A 109.5
Si4 C11 H11B 109.5
H11A C11 H11B 109.5
Si4 C11 H11C 109.5
H11A C11 H11C 109.5
H11B C11 H11C 109.5
Si4 C12 H12A 109.5
Si4 C12 H12B 109.5
H12A C12 H12B 109.5
Si4 C12 H12C 109.5
H12A C12 H12C 109.5
H12B C12 H12C 109.5
N3 C13 C14 117.9(5)
N3 C13 H13A 107.8
C14 C13 H13A 107.8
N3 C13 H13B 107.8
C14 C13 H13B 107.8
H13A C13 H13B 107.2
C19 C14 C15 117.2(6)
C19 C14 C13 123.4(6)
C15 C14 C13 119.4(6)
C16 C15 C14 121.6(7)
C16 C15 H15 119.2
C14 C15 H15 119.2
C15 C16 C17 120.3(7)
C15 C16 H16 119.8
C17 C16 H16 119.8
C18 C17 C16 119.7(7)
C18 C17 H17 120.1
C16 C17 H17 120.1
C17 C18 C19 119.3(7)
C17 C18 H18 120.3
C19 C18 H18 120.3
C14 C19 C18 121.8(7)
C14 C19 H19 119.1
C18 C19 H19 119.1
N3 C20 C21 117.7(5)
N3 C20 H20A 107.9
C21 C20 H20A 107.9
N3 C20 H20B 107.9
C21 C20 H20B 107.9
H20A C20 H20B 107.2
C26 C21 C22 118.5(6)
C26 C21 C20 120.6(6)
C22 C21 C20 120.9(6)
C23 C22 C21 119.9(6)
C23 C22 H22 120.0
C21 C22 H22 120.0
C24 C23 C22 120.6(7)
C24 C23 H23 119.7
C22 C23 H23 119.7
C25 C24 C23 119.9(7)
C25 C24 H24 120.1
C23 C24 H24 120.1
C24 C25 C26 119.7(7)
C24 C25 H25 120.2
C26 C25 H25 120.2
C25 C26 C21 121.5(7)
C25 C26 H26 119.3
C21 C26 H26 119.3
N4 C27 C28 123.7(7)
N4 C27 H27 118.1
C28 C27 H27 118.1
C27 C28 C29 118.2(7)
C27 C28 H28 120.9
C29 C28 H28 120.9
C30 C29 C28 118.5(7)
C30 C29 H29 120.7
C28 C29 H29 120.7
C29 C30 C31 119.9(7)
C29 C30 H30 120.1
C31 C30 H30 120.1
N4 C31 C30 122.4(6)
N4 C31 C32 115.7(6)
C30 C31 C32 121.9(6)
N5 C32 C33 119.7(6)
N5 C32 C31 116.3(5)
C33 C32 C31 124.0(6)
C34 C33 C32 120.4(7)
C34 C33 H33 119.8
C32 C33 H33 119.8
C33 C34 C35 119.5(7)
C33 C34 H34 120.2
C35 C34 H34 120.2
C34 C35 C36 118.5(6)
C34 C35 H35 120.8
C36 C35 H35 120.8
N5 C36 C35 122.6(6)
N5 C36 H36 118.7
C35 C36 H36 118.7
Si5 C37 H37A 109.5
Si5 C37 H37B 109.5
H37A C37 H37B 109.5
Si5 C37 H37C 109.5
H37A C37 H37C 109.5
H37B C37 H37C 109.5
Si5 C38 H38A 109.5
Si5 C38 H38B 109.5
H38A C38 H38B 109.5
Si5 C38 H38C 109.5
H38A C38 H38C 109.5
H38B C38 H38C 109.5
Si5 C39 H39A 109.5
Si5 C39 H39B 109.5
H39A C39 H39B 109.5
Si5 C39 H39C 109.5
H39A C39 H39C 109.5
H39B C39 H39C 109.5
Si6 C40 H40A 109.5
Si6 C40 H40B 109.5
H40A C40 H40B 109.5
Si6 C40 H40C 109.5
H40A C40 H40C 109.5
H40B C40 H40C 109.5
Si6 C41 H41A 109.5
Si6 C41 H41B 109.5
H41A C41 H41B 109.5
Si6 C41 H41C 109.5
H41A C41 H41C 109.5
H41B C41 H41C 109.5
Si6 C42 H42A 109.5
Si6 C42 H42B 109.5
H42A C42 H42B 109.5
Si6 C42 H42C 109.5
H42A C42 H42C 109.5
H42B C42 H42C 109.5
Si7 C43 H43A 109.5
Si7 C43 H43B 109.5
H43A C43 H43B 109.5
Si7 C43 H43C 109.5
H43A C43 H43C 109.5
H43B C43 H43C 109.5
Si7 C44 H44A 109.5
Si7 C44 H44B 109.5
H44A C44 H44B 109.5
Si7 C44 H44C 109.5
H44A C44 H44C 109.5
H44B C44 H44C 109.5
Si7 C45 H45A 109.5
Si7 C45 H45B 109.5
H45A C45 H45B 109.5
Si7 C45 H45C 109.5
H45A C45 H45C 109.5
H45B C45 H45C 109.5
Si8 C46 H46A 109.5
Si8 C46 H46B 109.5
H46A C46 H46B 109.5
Si8 C46 H46C 109.5
H46A C46 H46C 109.5
H46B C46 H46C 109.5
Si8 C47 H47A 109.5
Si8 C47 H47B 109.5
H47A C47 H47B 109.5
Si8 C47 H47C 109.5
H47A C47 H47C 109.5
H47B C47 H47C 109.5
Si8 C48 H48A 109.5
Si8 C48 H48B 109.5
H48A C48 H48B 109.5
Si8 C48 H48C 109.5
H48A C48 H48C 109.5
H48B C48 H48C 109.5
N8 C49 C50 120.2(5)
N8 C49 H49A 107.3
C50 C49 H49A 107.3
N8 C49 H49B 107.3
C50 C49 H49B 107.3
H49A C49 H49B 106.9
C51 C50 C55 117.2(6)
C51 C50 C49 119.0(6)
C55 C50 C49 123.8(6)
C52 C51 C50 122.3(7)
C52 C51 H51 118.9
C50 C51 H51 118.9
C51 C52 C53 119.3(7)
C51 C52 H52 120.4
C53 C52 H52 120.4
C54 C53 C52 119.6(7)
C54 C53 H53 120.2
C52 C53 H53 120.2
C53 C54 C55 120.9(7)
C53 C54 H54 119.6
C55 C54 H54 119.6
C54 C55 C50 120.8(7)
C54 C55 H55 119.6
C50 C55 H55 119.6
N8 C56 C57 117.2(6)
N8 C56 H56A 108.0
C57 C56 H56A 108.0
N8 C56 H56B 108.0
C57 C56 H56B 108.0
H56A C56 H56B 107.2
C58 C57 C62 117.4(7)
C58 C57 C56 120.1(7)
C62 C57 C56 122.4(7)
C57 C58 C59 121.6(7)
C57 C58 H58 119.2
C59 C58 H58 119.2
C60 C59 C58 119.2(7)
C60 C59 H59 120.4
C58 C59 H59 120.4
C61 C60 C59 120.5(8)
C61 C60 H60 119.8
C59 C60 H60 119.8
C60 C61 C62 119.7(8)
C60 C61 H61 120.2
C62 C61 H61 120.2
C61 C62 C57 121.6(8)
C61 C62 H62 119.2
C57 C62 H62 119.2
N9 C63 C64 123.4(6)
N9 C63 H63 118.3
C64 C63 H63 118.3
C63 C64 C65 118.9(6)
C63 C64 H64 120.6
C65 C64 H64 120.6
C66 C65 C64 118.1(6)
C66 C65 H65 121.0
C64 C65 H65 121.0
C65 C66 C67 120.4(6)
C65 C66 H66 119.8
C67 C66 H66 119.8
N9 C67 C66 120.6(6)
N9 C67 C68 116.2(6)
C66 C67 C68 123.2(6)
N10 C68 C69 120.8(6)
N10 C68 C67 116.7(6)
C69 C68 C67 122.5(6)
C68 C69 C70 120.0(7)
C68 C69 H69 120.0
C70 C69 H69 120.0
C71 C70 C69 119.1(7)
C71 C70 H70 120.5
C69 C70 H70 120.5
C70 C71 C72 117.9(7)
C70 C71 H71 121.1
C72 C71 H71 121.1
N10 C72 C71 123.4(6)
N10 C72 H72 118.3
C71 C72 H72 118.3

loop_
_geom_bond_atom_site_label_1
_geom_bond_atom_site_label_2
_geom_bond_distance
Y1 N3 2.191(6)
Y1 N1 2.298(5)
Y1 N2 2.302(5)
Y1 N5 2.472(5)
Y1 N4 2.515(5)
Y1 Si3 3.342(2)
Y1 Si1 3.352(2)
Y2 N8 2.199(6)
Y2 N6 2.306(5)
Y2 N7 2.309(5)
Y2 N10 2.499(5)
Y2 N9 2.503(5)
Y2 Si6 3.347(2)
Y2 Si7 3.371(2)
Si1 N1 1.719(6)
Si1 C2 1.873(8)
Si1 C3 1.879(7)
Si1 C1 1.886(7)
Si2 N1 1.709(6)
Si2 C6 1.872(7)
Si2 C4 1.882(7)
Si2 C5 1.891(7)
Si3 N2 1.728(6)
Si3 C8 1.863(8)
Si3 C9 1.884(8)
Si3 C7 1.888(8)
Si4 N2 1.722(6)
Si4 C11 1.877(8)
Si4 C10 1.892(7)
Si4 C12 1.892(8)
Si5 N6 1.721(6)
Si5 C39 1.870(8)
Si5 C37 1.872(9)
Si5 C38 1.891(8)
Si6 N6 1.705(6)
Si6 C40 1.877(8)
Si6 C41 1.886(7)
Si6 C42 1.891(8)
Si7 N7 1.716(6)
Si7 C45 1.861(9)
Si7 C43 1.863(8)
Si7 C44 1.882(8)
Si8 N7 1.716(5)
Si8 C47 1.876(8)
Si8 C48 1.883(7)
Si8 C46 1.892(7)
N3 C20 1.466(8)
N3 C13 1.480(8)
N4 C31 1.341(8)
N4 C27 1.351(8)
N5 C36 1.342(8)
N5 C32 1.365(8)
N8 C49 1.454(8)
N8 C56 1.460(8)
N9 C63 1.335(8)
N9 C67 1.357(8)
N10 C72 1.343(8)
N10 C68 1.355(8)
C1 H1A 0.9800
C1 H1B 0.9800
C1 H1C 0.9800
C2 H2A 0.9800
C2 H2B 0.9800
C2 H2C 0.9800
C3 H3A 0.9800
C3 H3B 0.9800
C3 H3C 0.9800
C4 H4A 0.9800
C4 H4B 0.9800
C4 H4C 0.9800
C5 H5A 0.9800
C5 H5B 0.9800
C5 H5C 0.9800
C6 H6A 0.9800
C6 H6B 0.9800
C6 H6C 0.9800
C7 H7A 0.9800
C7 H7B 0.9800
C7 H7C 0.9800
C8 H8A 0.9800
C8 H8B 0.9800
C8 H8C 0.9800
C9 H9A 0.9800
C9 H9B 0.9800
C9 H9C 0.9800
C10 H10A 0.9800
C10 H10B 0.9800
C10 H10C 0.9800
C11 H11A 0.9800
C11 H11B 0.9800
C11 H11C 0.9800
C12 H12A 0.9800
C12 H12B 0.9800
C12 H12C 0.9800
C13 C14 1.535(9)
C13 H13A 0.9900
C13 H13B 0.9900
C14 C19 1.378(9)
C14 C15 1.401(9)
C15 C16 1.375(10)
C15 H15 0.9500
C16 C17 1.381(11)
C16 H16 0.9500
C17 C18 1.378(11)
C17 H17 0.9500
C18 C19 1.407(10)
C18 H18 0.9500
C19 H19 0.9500
C20 C21 1.514(9)
C20 H20A 0.9900
C20 H20B 0.9900
C21 C26 1.389(9)
C21 C22 1.403(9)
C22 C23 1.395(9)
C22 H22 0.9500
C23 C24 1.385(9)
C23 H23 0.9500
C24 C25 1.384(10)
C24 H24 0.9500
C25 C26 1.389(10)
C25 H25 0.9500
C26 H26 0.9500
C27 C28 1.386(9)
C27 H27 0.9500
C28 C29 1.388(10)
C28 H28 0.9500
C29 C30 1.377(10)
C29 H29 0.9500
C30 C31 1.390(9)
C30 H30 0.9500
C31 C32 1.467(9)
C32 C33 1.401(9)
C33 C34 1.365(10)
C33 H33 0.9500
C34 C35 1.381(10)
C34 H34 0.9500
C35 C36 1.386(8)
C35 H35 0.9500
C36 H36 0.9500
C37 H37A 0.9800
C37 H37B 0.9800
C37 H37C 0.9800
C38 H38A 0.9800
C38 H38B 0.9800
C38 H38C 0.9800
C39 H39A 0.9800
C39 H39B 0.9800
C39 H39C 0.9800
C40 H40A 0.9800
C40 H40B 0.9800
C40 H40C 0.9800
C41 H41A 0.9800
C41 H41B 0.9800
C41 H41C 0.9800
C42 H42A 0.9800
C42 H42B 0.9800
C42 H42C 0.9800
C43 H43A 0.9800
C43 H43B 0.9800
C43 H43C 0.9800
C44 H44A 0.9800
C44 H44B 0.9800
C44 H44C 0.9800
C45 H45A 0.9800
C45 H45B 0.9800
C45 H45C 0.9800
C46 H46A 0.9800
C46 H46B 0.9800
C46 H46C 0.9800
C47 H47A 0.9800
C47 H47B 0.9800
C47 H47C 0.9800
C48 H48A 0.9800
C48 H48B 0.9800
C48 H48C 0.9800
C49 C50 1.527(9)
C49 H49A 0.9900
C49 H49B 0.9900
C50 C51 1.388(9)
C50 C55 1.410(9)
C51 C52 1.387(10)
C51 H51 0.9500
C52 C53 1.404(10)
C52 H52 0.9500
C53 C54 1.366(10)
C53 H53 0.9500
C54 C55 1.390(9)
C54 H54 0.9500
C55 H55 0.9500
C56 C57 1.507(10)
C56 H56A 0.9900
C56 H56B 0.9900
C57 C58 1.392(10)
C57 C62 1.396(10)
C58 C59 1.398(11)
C58 H58 0.9500
C59 C60 1.382(10)
C59 H59 0.9500
C60 C61 1.380(11)
C60 H60 0.9500
C61 C62 1.388(11)
C61 H61 0.9500
C62 H62 0.9500
C63 C64 1.387(9)
C63 H63 0.9500
C64 C65 1.388(9)
C64 H64 0.9500
C65 C66 1.386(9)
C65 H65 0.9500
C66 C67 1.402(9)
C66 H66 0.9500
C67 C68 1.472(9)
C68 C69 1.386(9)
C69 C70 1.395(10)
C69 H69 0.9500
C70 C71 1.385(10)
C70 H70 0.9500
C71 C72 1.389(9)
C71 H71 0.9500
C72 H72 0.9500

loop_
_geom_torsion_atom_site_label_1
_geom_torsion_atom_site_label_2
_geom_torsion_atom_site_label_3
_geom_torsion_atom_site_label_4
_geom_torsion
C6 Si2 N1 Si1 -164.2(4)
C4 Si2 N1 Si1 -42.6(5)
C5 Si2 N1 Si1 77.6(4)
C6 Si2 N1 Y1 11.0(5)
C4 Si2 N1 Y1 132.6(4)
C5 Si2 N1 Y1 -107.2(4)
C2 Si1 N1 Si2 83.1(4)
C3 Si1 N1 Si2 -40.2(5)
C1 Si1 N1 Si2 -159.4(3)
Y1 Si1 N1 Si2 175.9(5)
C2 Si1 N1 Y1 -92.9(4)
C3 Si1 N1 Y1 143.8(3)
C1 Si1 N1 Y1 24.7(4)
C11 Si4 N2 Si3 49.2(5)
C10 Si4 N2 Si3 -72.8(4)
C12 Si4 N2 Si3 168.0(3)
C11 Si4 N2 Y1 -133.9(4)
C10 Si4 N2 Y1 104.0(4)
C12 Si4 N2 Y1 -15.1(5)
C8 Si3 N2 Si4 164.5(4)
C9 Si3 N2 Si4 -75.9(5)
C7 Si3 N2 Si4 47.0(5)
Y1 Si3 N2 Si4 177.5(5)
C8 Si3 N2 Y1 -12.9(4)
C9 Si3 N2 Y1 106.6(4)
C7 Si3 N2 Y1 -130.4(4)
C40 Si6 N6 Si5 -77.6(5)
C41 Si6 N6 Si5 46.3(5)
C42 Si6 N6 Si5 163.0(4)
Y2 Si6 N6 Si5 178.3(5)
C40 Si6 N6 Y2 104.2(4)
C41 Si6 N6 Y2 -132.0(3)
C42 Si6 N6 Y2 -15.3(4)
C39 Si5 N6 Si6 167.5(4)
C37 Si5 N6 Si6 47.2(5)
C38 Si5 N6 Si6 -73.3(5)
C39 Si5 N6 Y2 -14.6(5)
C37 Si5 N6 Y2 -134.9(4)
C38 Si5 N6 Y2 104.6(5)
C45 Si7 N7 Si8 -47.3(5)
C43 Si7 N7 Si8 -165.0(4)
C44 Si7 N7 Si8 77.7(5)
Y2 Si7 N7 Si8 -178.5(5)
C45 Si7 N7 Y2 131.2(4)
C43 Si7 N7 Y2 13.5(4)
C44 Si7 N7 Y2 -103.8(4)
C47 Si8 N7 Si7 -155.1(4)
C48 Si8 N7 Si7 -36.7(5)
C46 Si8 N7 Si7 83.5(4)
C47 Si8 N7 Y2 26.7(5)
C48 Si8 N7 Y2 145.0(4)
C46 Si8 N7 Y2 -94.7(4)
C20 N3 C13 C14 -81.8(7)
Y1 N3 C13 C14 80.6(7)
N3 C13 C14 C19 57.1(9)
N3 C13 C14 C15 -124.8(7)
C19 C14 C15 C16 0.9(11)
C13 C14 C15 C16 -177.4(6)
C14 C15 C16 C17 -1.4(11)
C15 C16 C17 C18 0.5(12)
C16 C17 C18 C19 1.0(12)
C15 C14 C19 C18 0.6(11)
C13 C14 C19 C18 178.8(7)
C17 C18 C19 C14 -1.6(13)
C13 N3 C20 C21 -54.1(8)
Y1 N3 C20 C21 142.9(5)
N3 C20 C21 C26 148.8(6)
N3 C20 C21 C22 -32.1(9)
C26 C21 C22 C23 0.1(10)
C20 C21 C22 C23 -179.0(6)
C21 C22 C23 C24 -0.3(10)
C22 C23 C24 C25 0.3(10)
C23 C24 C25 C26 -0.1(11)
C24 C25 C26 C21 -0.1(11)
C22 C21 C26 C25 0.1(10)
C20 C21 C26 C25 179.2(6)
C31 N4 C27 C28 -1.1(11)
Y1 N4 C27 C28 177.4(6)
N4 C27 C28 C29 -1.1(12)
C27 C28 C29 C30 1.9(11)
C28 C29 C30 C31 -0.5(11)
C27 N4 C31 C30 2.5(10)
Y1 N4 C31 C30 -175.9(5)
C27 N4 C31 C32 -176.0(6)
Y1 N4 C31 C32 5.6(8)
C29 C30 C31 N4 -1.8(11)
C29 C30 C31 C32 176.6(7)
C36 N5 C32 C33 -2.8(10)
Y1 N5 C32 C33 -177.0(5)
C36 N5 C32 C31 175.1(6)
Y1 N5 C32 C31 0.8(8)
N4 C31 C32 N5 -4.1(9)
C30 C31 C32 N5 177.4(6)
N4 C31 C32 C33 173.6(7)
C30 C31 C32 C33 -4.9(11)
N5 C32 C33 C34 2.2(11)
C31 C32 C33 C34 -175.4(7)
C32 C33 C34 C35 0.6(12)
C33 C34 C35 C36 -2.8(12)
C32 N5 C36 C35 0.5(10)
Y1 N5 C36 C35 175.0(5)
C34 C35 C36 N5 2.3(11)
C56 N8 C49 C50 -80.8(8)
Y2 N8 C49 C50 85.4(6)
N8 C49 C50 C51 -148.4(6)
N8 C49 C50 C55 29.6(10)
C55 C50 C51 C52 0.1(11)
C49 C50 C51 C52 178.3(7)
C50 C51 C52 C53 -0.1(12)
C51 C52 C53 C54 1.0(12)
C52 C53 C54 C55 -1.9(12)
C53 C54 C55 C50 1.9(11)
C51 C50 C55 C54 -1.0(10)
C49 C50 C55 C54 -179.1(7)
C49 N8 C56 C57 -48.9(8)
Y2 N8 C56 C57 145.8(5)
N8 C56 C57 C58 110.1(7)
N8 C56 C57 C62 -72.4(9)
C62 C57 C58 C59 -0.9(11)
C56 C57 C58 C59 176.8(7)
C57 C58 C59 C60 0.4(11)
C58 C59 C60 C61 -0.4(12)
C59 C60 C61 C62 0.8(13)
C60 C61 C62 C57 -1.2(13)
C58 C57 C62 C61 1.3(12)
C56 C57 C62 C61 -176.4(7)
C67 N9 C63 C64 0.1(10)
Y2 N9 C63 C64 175.2(5)
N9 C63 C64 C65 1.9(11)
C63 C64 C65 C66 -1.3(10)
C64 C65 C66 C67 -1.1(10)
C63 N9 C67 C66 -2.6(9)
Y2 N9 C67 C66 -177.7(5)
C63 N9 C67 C68 177.1(6)
Y2 N9 C67 C68 2.0(8)
C65 C66 C67 N9 3.2(10)
C65 C66 C67 C68 -176.5(6)
C72 N10 C68 C69 0.2(10)
Y2 N10 C68 C69 177.3(5)
C72 N10 C68 C67 -177.1(6)
Y2 N10 C68 C67 -0.1(8)
N9 C67 C68 N10 -1.3(9)
C66 C67 C68 N10 178.5(6)
N9 C67 C68 C69 -178.5(6)
C66 C67 C68 C69 1.2(10)
N10 C68 C69 C70 0.5(11)
C67 C68 C69 C70 177.7(7)
C68 C69 C70 C71 -0.2(11)
C69 C70 C71 C72 -0.8(11)
C68 N10 C72 C71 -1.3(10)
Y2 N10 C72 C71 -178.4(5)
C70 C71 C72 N10 1.6(11)
